data_4084111
loop_
_publ_author_name
'Schick, Sabrina'
'Pape, Tania'
'Hahn, F. Ekkehardt'

_publ_section_title
;
 Coordination Chemistry of Bidentate Bis(NHC) Ligands with Two Different
 NHC Donors
;
_journal_issue 15
_journal_name_full Organometallics
_journal_page_first 4035
_journal_paper_doi 10.1021/om500554t
_journal_volume 33
_journal_year 2014
_chemical_formula_sum 'C17 H21 B2 F8 N7 Pd'
_chemical_formula_weight 603.43
_chemical_name_systematic
; 
 ? 
;
_space_group_IT_number 14
_symmetry_cell_setting monoclinic
_symmetry_space_group_name_Hall '-P 2yn'
_symmetry_space_group_name_H-M 'P 1 21/n 1'
_atom_sites_solution_hydrogens geom
_atom_sites_solution_primary direct
_atom_sites_solution_secondary difmap
_audit_creation_method SHELXL-97
_cell_angle_alpha 90.00
_cell_angle_beta 104.607(3)
_cell_angle_gamma 90.00
_cell_formula_units_Z 4
_cell_length_a 15.4586(9)
_cell_length_b 8.4466(5)
_cell_length_c 18.5053(11)
_cell_measurement_reflns_used 9859
_cell_measurement_temperature 153(2)
_cell_measurement_theta_max 31.595
_cell_measurement_theta_min 2.667
_cell_volume 2338.2(2)
_computing_cell_refinement 'Bruker SAINT'
_computing_data_collection 'Bruker APEX2'
_computing_data_reduction 'Bruker SAINT'
_computing_molecular_graphics 'Bruker SHELXTL'
_computing_publication_material 'Bruker SHELXTL'
_computing_structure_refinement 'SHELXL-97 (Sheldrick, 2008)'
_computing_structure_solution 'SHELXS-97 (Sheldrick, 2008)'
_diffrn_ambient_temperature 153(2)
_diffrn_measured_fraction_theta_full 0.998
_diffrn_measured_fraction_theta_max 0.935
_diffrn_measurement_device_type 'Bruker APEX-II CCD'
_diffrn_measurement_method '\f and \w scans'
_diffrn_radiation_monochromator 'Goebel mirror'
_diffrn_radiation_source microsource
_diffrn_radiation_type MoK\a
_diffrn_radiation_wavelength 0.71073
_diffrn_reflns_av_R_equivalents 0.0299
_diffrn_reflns_av_sigmaI/netI 0.0207
_diffrn_reflns_limit_h_max 22
_diffrn_reflns_limit_h_min -22
_diffrn_reflns_limit_k_max 12
_diffrn_reflns_limit_k_min -12
_diffrn_reflns_limit_l_max 26
_diffrn_reflns_limit_l_min -26
_diffrn_reflns_number 40773
_diffrn_reflns_theta_full 25.00
_diffrn_reflns_theta_max 31.84
_diffrn_reflns_theta_min 1.54
_exptl_absorpt_coefficient_mu 0.878
_exptl_absorpt_correction_T_max 0.8899
_exptl_absorpt_correction_T_min 0.6893
_exptl_absorpt_correction_type multi-scan
_exptl_absorpt_process_details
; 
 Multi-scan correction included in APEX2 package (Bruker AXS, 2012)
;
_exptl_crystal_colour colourless
_exptl_crystal_density_diffrn 1.714
_exptl_crystal_density_method 'not measured'
_exptl_crystal_description needle
_exptl_crystal_F_000 1200
_exptl_crystal_size_max 0.46
_exptl_crystal_size_mid 0.15
_exptl_crystal_size_min 0.14
_refine_diff_density_max 0.875
_refine_diff_density_min -1.046
_refine_diff_density_rms 0.273
_refine_ls_extinction_method none
_refine_ls_goodness_of_fit_ref 0.871
_refine_ls_hydrogen_treatment constr
_refine_ls_matrix_type full
_refine_ls_number_parameters 320
_refine_ls_number_reflns 7493
_refine_ls_number_restraints 0
_refine_ls_restrained_S_all 0.871
_refine_ls_R_factor_all 0.0303
_refine_ls_R_factor_gt 0.0244
_refine_ls_shift/su_max 0.001
_refine_ls_shift/su_mean 0.000
_refine_ls_structure_factor_coef Fsqd
_refine_ls_weighting_details 'calc w=1/[\s^2^(Fo^2^)+(0.0704P)^2^+1.7929P] where P=(Fo^2^+2Fc^2^)/3'
_refine_ls_weighting_scheme calc
_refine_ls_wR_factor_gt 0.0734
_refine_ls_wR_factor_ref 0.0895
_reflns_number_gt 6791
_reflns_number_total 7493
_reflns_threshold_expression >2sigma(I)
_cod_data_source_file om500554t_si_002.cif
_cod_data_source_block '[8b](BF4)2'
_cod_depositor_comments
;
The following automatic conversions were performed:

'_symmetry_cell_setting' value 'Monoclinic' changed to 'monoclinic'
according to
/usr/data/users/saulius/crontab/automatic-downloads/rss-feeds/ACS/lib/dictionaries/cif_core.dic
dictionary named 'cif_core.dic' version 2.4.2 from 2011-04-26.

Automatic conversion script
Id: cif_fix_values 2281 2013-09-26 08:29:07Z andrius 

 Adding full bibliography for 4084108--4084112.cif.
;
_cod_original_sg_symbol_H-M 'P 21/n'
_cod_database_code 4084111

loop_
_symmetry_equiv_pos_as_xyz
'x, y, z'
'-x+1/2, y+1/2, -z+1/2'
'-x, -y, -z'
'x-1/2, -y-1/2, z-1/2'

loop_
_atom_site_label
_atom_site_type_symbol
_atom_site_fract_x
_atom_site_fract_y
_atom_site_fract_z
_atom_site_U_iso_or_equiv
_atom_site_adp_type
_atom_site_occupancy
_atom_site_symmetry_multiplicity
_atom_site_calc_flag
_atom_site_refinement_flags
Pd1 Pd 0.402359(7) 0.072188(14) 0.152709(6) 0.01914(5) Uani 1 1 d .
F1 F 0.73841(9) 0.24265(16) 0.06369(7) 0.0386(3) Uani 1 1 d .
F2 F 0.61772(7) 0.14229(15) 0.09699(7) 0.0358(2) Uani 1 1 d .
F3 F 0.72771(10) 0.2681(2) 0.18304(8) 0.0501(3) Uani 1 1 d .
F4 F 0.75356(9) 0.02697(17) 0.13829(8) 0.0436(3) Uani 1 1 d .
F5 F 0.44951(10) 0.32667(18) 0.37688(9) 0.0537(4) Uani 1 1 d .
F6 F 0.38528(8) 0.40113(16) 0.25748(7) 0.0379(3) Uani 1 1 d .
F7 F 0.38097(11) 0.56598(19) 0.35364(8) 0.0499(4) Uani 1 1 d .
F8 F 0.51187(8) 0.52214(15) 0.32285(7) 0.0345(2) Uani 1 1 d .
N4 N 0.51716(9) 0.34033(16) 0.17346(7) 0.0194(2) Uani 1 1 d .
N5 N 0.41422(9) 0.39505(18) 0.07488(8) 0.0218(2) Uani 1 1 d .
N1 N 0.55374(8) 0.24330(16) 0.23281(7) 0.0193(2) Uani 1 1 d .
N2 N 0.55916(9) 0.03614(17) 0.29644(8) 0.0230(3) Uani 1 1 d .
N3 N 0.63018(10) 0.12842(18) 0.33331(8) 0.0261(3) Uani 1 1 d .
N6 N 0.35571(10) -0.13260(19) 0.19108(9) 0.0278(3) Uani 1 1 d .
N7 N 0.28854(11) 0.05550(19) 0.06790(9) 0.0278(3) Uani 1 1 d .
C3 C 0.44314(10) 0.28129(19) 0.12532(8) 0.0198(3) Uani 1 1 d .
C9 C 0.53647(10) 0.49415(19) 0.15654(8) 0.0205(3) Uani 1 1 d .
C4 C 0.46934(11) 0.5288(2) 0.09249(9) 0.0223(3) Uani 1 1 d .
C10 C 0.33496(11) 0.3900(2) 0.01103(9) 0.0272(3) Uani 1 1 d .
H10A H 0.3252 0.2799 -0.0076 0.033 Uiso 1 1 calc R
H10B H 0.3459 0.4565 -0.0298 0.033 Uiso 1 1 calc R
C11 C 0.25216(13) 0.4479(3) 0.03159(12) 0.0360(4) Uani 1 1 d .
H11A H 0.2411 0.3824 0.0720 0.054 Uiso 1 1 calc R
H11B H 0.2009 0.4406 -0.0120 0.054 Uiso 1 1 calc R
H11C H 0.2606 0.5583 0.0482 0.054 Uiso 1 1 calc R
C5 C 0.46453(12) 0.6762(2) 0.05760(10) 0.0271(3) Uani 1 1 d .
H5 H 0.4189 0.7005 0.0140 0.033 Uiso 1 1 calc R
C6 C 0.52971(13) 0.7848(2) 0.08982(10) 0.0294(3) Uani 1 1 d .
H6 H 0.5288 0.8866 0.0678 0.035 Uiso 1 1 calc R
C7 C 0.59729(12) 0.7491(2) 0.15414(10) 0.0281(3) Uani 1 1 d .
H7 H 0.6406 0.8276 0.1744 0.034 Uiso 1 1 calc R
C8 C 0.60264(12) 0.6025(2) 0.18896(9) 0.0244(3) Uani 1 1 d .
H8 H 0.6486 0.5778 0.2322 0.029 Uiso 1 1 calc R
C1 C 0.51084(10) 0.10428(19) 0.23478(9) 0.0200(3) Uani 1 1 d .
C2 C 0.62564(11) 0.2556(2) 0.29283(9) 0.0236(3) Uani 1 1 d .
H2 H 0.6658 0.3426 0.3034 0.028 Uiso 1 1 calc R
C12 C 0.54412(12) -0.1157(2) 0.33010(10) 0.0283(3) Uani 1 1 d .
H12A H 0.6022 -0.1696 0.3499 0.034 Uiso 1 1 calc R
H12B H 0.5066 -0.1847 0.2913 0.034 Uiso 1 1 calc R
C13 C 0.49863(18) -0.0915(3) 0.39242(14) 0.0427(5) Uani 1 1 d .
H13A H 0.5349 -0.0208 0.4301 0.064 Uiso 1 1 calc R
H13B H 0.4918 -0.1937 0.4154 0.064 Uiso 1 1 calc R
H13C H 0.4396 -0.0441 0.3723 0.064 Uiso 1 1 calc R
C14 C 0.30756(12) -0.2277(2) 0.19974(10) 0.0278(3) Uani 1 1 d .
C15 C 0.24306(13) -0.3464(2) 0.20872(14) 0.0379(4) Uani 1 1 d .
H15A H 0.1864 -0.3288 0.1715 0.057 Uiso 1 1 calc R
H15B H 0.2334 -0.3383 0.2589 0.057 Uiso 1 1 calc R
H15C H 0.2659 -0.4520 0.2018 0.057 Uiso 1 1 calc R
C16 C 0.21943(12) 0.0355(3) 0.03020(10) 0.0298(3) Uani 1 1 d .
C17 C 0.13042(13) 0.0133(4) -0.01828(11) 0.0432(5) Uani 1 1 d .
H17A H 0.1020 0.1166 -0.0314 0.065 Uiso 1 1 calc R
H17B H 0.0945 -0.0500 0.0077 0.065 Uiso 1 1 calc R
H17C H 0.1347 -0.0418 -0.0639 0.065 Uiso 1 1 calc R
B1 B 0.70922(13) 0.1713(2) 0.12066(11) 0.0260(3) Uani 1 1 d .
B2 B 0.43199(15) 0.4542(3) 0.32821(12) 0.0299(4) Uani 1 1 d .

loop_
_atom_site_aniso_label
_atom_site_aniso_U_11
_atom_site_aniso_U_22
_atom_site_aniso_U_33
_atom_site_aniso_U_23
_atom_site_aniso_U_13
_atom_site_aniso_U_12
Pd1 0.01595(7) 0.02056(7) 0.01912(7) -0.00252(4) 0.00110(5) -0.00197(3)
F1 0.0385(6) 0.0406(7) 0.0373(6) 0.0140(5) 0.0106(5) -0.0009(5)
F2 0.0219(5) 0.0403(6) 0.0429(6) 0.0049(5) 0.0040(4) 0.0021(5)
F3 0.0436(7) 0.0645(9) 0.0406(7) -0.0161(7) 0.0079(6) -0.0031(7)
F4 0.0359(6) 0.0384(7) 0.0561(8) 0.0215(6) 0.0107(6) 0.0154(5)
F5 0.0497(8) 0.0487(8) 0.0534(8) 0.0215(7) -0.0044(6) -0.0151(7)
F6 0.0282(6) 0.0472(7) 0.0342(6) -0.0109(5) 0.0004(5) 0.0037(5)
F7 0.0427(8) 0.0685(10) 0.0401(7) -0.0151(6) 0.0133(6) 0.0106(6)
F8 0.0304(6) 0.0344(6) 0.0374(6) 0.0015(5) 0.0059(5) -0.0047(5)
N4 0.0183(5) 0.0197(6) 0.0176(5) 0.0021(4) -0.0006(4) -0.0010(4)
N5 0.0193(6) 0.0264(6) 0.0178(5) 0.0012(5) 0.0010(5) 0.0000(5)
N1 0.0175(5) 0.0186(6) 0.0189(5) 0.0010(4) -0.0011(4) -0.0004(4)
N2 0.0211(6) 0.0198(6) 0.0238(6) 0.0020(5) -0.0024(5) -0.0011(5)
N3 0.0227(6) 0.0233(7) 0.0263(6) 0.0013(5) -0.0051(5) -0.0024(5)
N6 0.0246(7) 0.0255(7) 0.0309(7) -0.0009(6) 0.0029(5) -0.0028(5)
N7 0.0224(7) 0.0336(8) 0.0245(7) -0.0023(5) 0.0005(5) -0.0045(5)
C3 0.0162(6) 0.0239(7) 0.0178(6) -0.0014(5) 0.0019(5) 0.0000(5)
C9 0.0215(6) 0.0202(7) 0.0195(6) 0.0015(5) 0.0044(5) -0.0002(5)
C4 0.0220(7) 0.0245(7) 0.0198(6) 0.0020(6) 0.0041(5) 0.0010(6)
C10 0.0217(7) 0.0369(9) 0.0191(7) 0.0035(6) -0.0019(5) -0.0004(7)
C11 0.0221(8) 0.0460(11) 0.0363(10) 0.0063(8) 0.0007(7) 0.0050(7)
C5 0.0290(8) 0.0275(8) 0.0246(7) 0.0070(6) 0.0065(6) 0.0052(6)
C6 0.0342(9) 0.0242(8) 0.0317(8) 0.0067(6) 0.0117(7) 0.0031(7)
C7 0.0301(8) 0.0242(8) 0.0309(8) 0.0008(6) 0.0093(6) -0.0038(6)
C8 0.0236(7) 0.0240(7) 0.0244(7) -0.0004(6) 0.0039(6) -0.0034(6)
C1 0.0182(6) 0.0186(6) 0.0209(6) -0.0004(5) 0.0007(5) -0.0006(5)
C2 0.0201(7) 0.0237(7) 0.0225(7) 0.0003(5) -0.0028(5) -0.0018(5)
C12 0.0280(8) 0.0202(7) 0.0322(8) 0.0063(6) -0.0008(6) 0.0003(6)
C13 0.0508(13) 0.0339(10) 0.0466(12) 0.0086(9) 0.0181(10) -0.0041(9)
C14 0.0227(7) 0.0259(8) 0.0325(8) 0.0005(6) 0.0025(6) 0.0012(6)
C15 0.0250(8) 0.0293(9) 0.0576(12) 0.0100(9) 0.0068(8) -0.0021(7)
C16 0.0230(8) 0.0408(9) 0.0241(7) -0.0027(7) 0.0032(6) -0.0028(7)
C17 0.0211(8) 0.0771(17) 0.0272(8) -0.0101(10) -0.0019(7) -0.0029(10)
B1 0.0218(8) 0.0281(9) 0.0272(8) 0.0075(7) 0.0046(6) 0.0043(7)
B2 0.0262(9) 0.0342(10) 0.0273(9) 0.0006(8) 0.0028(7) 0.0001(8)

loop_
_atom_type_symbol
_atom_type_description
_atom_type_scat_dispersion_real
_atom_type_scat_dispersion_imag
_atom_type_scat_source
C C 0.0033 0.0016 'International Tables Vol C Tables 4.2.6.8 and 6.1.1.4'
H H 0.0000 0.0000 'International Tables Vol C Tables 4.2.6.8 and 6.1.1.4'
N N 0.0061 0.0033 'International Tables Vol C Tables 4.2.6.8 and 6.1.1.4'
B B 0.0013 0.0007 'International Tables Vol C Tables 4.2.6.8 and 6.1.1.4'
F F 0.0171 0.0103 'International Tables Vol C Tables 4.2.6.8 and 6.1.1.4'
Pd Pd -0.9988 1.0072 'International Tables Vol C Tables 4.2.6.8 and 6.1.1.4'

loop_
_geom_angle_atom_site_label_1
_geom_angle_atom_site_label_2
_geom_angle_atom_site_label_3
_geom_angle
C1 Pd1 C3 79.14(6)
C1 Pd1 N7 176.03(6)
C3 Pd1 N7 97.62(6)
C1 Pd1 N6 98.78(6)
C3 Pd1 N6 173.48(6)
N7 Pd1 N6 84.20(6)
C3 N4 N1 114.54(13)
C3 N4 C9 112.98(13)
N1 N4 C9 132.17(13)
C3 N5 C4 109.90(13)
C3 N5 C10 127.15(15)
C4 N5 C10 122.91(14)
C1 N1 C2 110.40(13)
C1 N1 N4 115.70(12)
C2 N1 N4 133.90(14)
C1 N2 N3 112.69(14)
C1 N2 C12 128.90(14)
N3 N2 C12 118.35(13)
C2 N3 N2 105.13(13)
C14 N6 Pd1 160.00(15)
C16 N7 Pd1 168.15(16)
N5 C3 N4 105.84(14)
N5 C3 Pd1 138.35(12)
N4 C3 Pd1 115.44(11)
N4 C9 C8 134.11(14)
N4 C9 C4 103.43(13)
C8 C9 C4 122.46(15)
C9 C4 C5 121.45(16)
C9 C4 N5 107.83(14)
C5 C4 N5 130.72(15)
N5 C10 C11 112.09(15)
N5 C10 H10A 109.2
C11 C10 H10A 109.2
N5 C10 H10B 109.2
C11 C10 H10B 109.2
H10A C10 H10B 107.9
C10 C11 H11A 109.5
C10 C11 H11B 109.5
H11A C11 H11B 109.5
C10 C11 H11C 109.5
H11A C11 H11C 109.5
H11B C11 H11C 109.5
C6 C5 C4 116.39(16)
C6 C5 H5 121.8
C4 C5 H5 121.8
C5 C6 C7 121.94(16)
C5 C6 H6 119.0
C7 C6 H6 119.0
C8 C7 C6 121.96(17)
C8 C7 H7 119.0
C6 C7 H7 119.0
C7 C8 C9 115.81(16)
C7 C8 H8 122.1
C9 C8 H8 122.1
N2 C1 N1 103.07(13)
N2 C1 Pd1 141.77(13)
N1 C1 Pd1 115.13(11)
N3 C2 N1 108.72(14)
N3 C2 H2 125.6
N1 C2 H2 125.6
N2 C12 C13 111.06(16)
N2 C12 H12A 109.4
C13 C12 H12A 109.4
N2 C12 H12B 109.4
C13 C12 H12B 109.4
H12A C12 H12B 108.0
C12 C13 H13A 109.5
C12 C13 H13B 109.5
H13A C13 H13B 109.5
C12 C13 H13C 109.5
H13A C13 H13C 109.5
H13B C13 H13C 109.5
N6 C14 C15 177.7(2)
C14 C15 H15A 109.5
C14 C15 H15B 109.5
H15A C15 H15B 109.5
C14 C15 H15C 109.5
H15A C15 H15C 109.5
H15B C15 H15C 109.5
N7 C16 C17 178.8(3)
C16 C17 H17A 109.5
C16 C17 H17B 109.5
H17A C17 H17B 109.5
C16 C17 H17C 109.5
H17A C17 H17C 109.5
H17B C17 H17C 109.5
F3 B1 F1 109.87(17)
F3 B1 F2 110.24(16)
F1 B1 F2 109.71(15)
F3 B1 F4 109.54(16)
F1 B1 F4 108.82(15)
F2 B1 F4 108.62(16)
F5 B2 F7 110.09(18)
F5 B2 F8 109.65(17)
F7 B2 F8 109.58(18)
F5 B2 F6 109.22(18)
F7 B2 F6 109.38(17)
F8 B2 F6 108.90(17)

loop_
_geom_bond_atom_site_label_1
_geom_bond_atom_site_label_2
_geom_bond_distance
Pd1 C1 1.9768(15)
Pd1 C3 1.9837(16)
Pd1 N7 2.0460(16)
Pd1 N6 2.0675(16)
F1 B1 1.385(2)
F2 B1 1.393(2)
F3 B1 1.384(2)
F4 B1 1.397(2)
F5 B2 1.386(3)
F6 B2 1.400(2)
F7 B2 1.387(3)
F8 B2 1.388(2)
N4 C3 1.3555(19)
N4 N1 1.3728(17)
N4 C9 1.386(2)
N5 C3 1.336(2)
N5 C4 1.403(2)
N5 C10 1.473(2)
N1 C1 1.354(2)
N1 C2 1.3628(19)
N2 C1 1.327(2)
N2 N3 1.3787(19)
N2 C12 1.470(2)
N3 C2 1.301(2)
N6 C14 1.134(2)
N7 C16 1.132(2)
C9 C8 1.391(2)
C9 C4 1.395(2)
C4 C5 1.395(2)
C10 C11 1.506(3)
C10 H10A 0.9900
C10 H10B 0.9900
C11 H11A 0.9800
C11 H11B 0.9800
C11 H11C 0.9800
C5 C6 1.382(3)
C5 H5 0.9500
C6 C7 1.404(3)
C6 H6 0.9500
C7 C8 1.389(2)
C7 H7 0.9500
C8 H8 0.9500
C2 H2 0.9500
C12 C13 1.509(3)
C12 H12A 0.9900
C12 H12B 0.9900
C13 H13A 0.9800
C13 H13B 0.9800
C13 H13C 0.9800
C14 C15 1.452(3)
C15 H15A 0.9800
C15 H15B 0.9800
C15 H15C 0.9800
C16 C17 1.453(3)
C17 H17A 0.9800
C17 H17B 0.9800
C17 H17C 0.9800

loop_
_geom_torsion_atom_site_label_1
_geom_torsion_atom_site_label_2
_geom_torsion_atom_site_label_3
_geom_torsion_atom_site_label_4
_geom_torsion
C3 N4 N1 C1 -0.21(19)
C9 N4 N1 C1 172.92(16)
C3 N4 N1 C2 -179.58(17)
C9 N4 N1 C2 -6.4(3)
C1 N2 N3 C2 -0.6(2)
C12 N2 N3 C2 -177.99(16)
C1 Pd1 N6 C14 154.5(5)
C3 Pd1 N6 C14 83.7(7)
N7 Pd1 N6 C14 -22.8(5)
C1 Pd1 N7 C16 -105.5(11)
C3 Pd1 N7 C16 -140.5(8)
N6 Pd1 N7 C16 33.2(8)
C4 N5 C3 N4 -1.49(17)
C10 N5 C3 N4 -179.24(15)
C4 N5 C3 Pd1 170.75(13)
C10 N5 C3 Pd1 -7.0(3)
N1 N4 C3 N5 176.01(13)
C9 N4 C3 N5 1.54(18)
N1 N4 C3 Pd1 1.72(17)
C9 N4 C3 Pd1 -172.76(10)
C1 Pd1 C3 N5 -173.62(19)
N7 Pd1 C3 N5 4.06(18)
N6 Pd1 C3 N5 -101.7(5)
C1 Pd1 C3 N4 -1.90(11)
N7 Pd1 C3 N4 175.79(12)
N6 Pd1 C3 N4 70.0(5)
C3 N4 C9 C8 179.02(17)
N1 N4 C9 C8 5.8(3)
C3 N4 C9 C4 -0.94(18)
N1 N4 C9 C4 -174.15(15)
N4 C9 C4 C5 179.37(15)
C8 C9 C4 C5 -0.6(3)
N4 C9 C4 N5 -0.02(17)
C8 C9 C4 N5 -179.98(15)
C3 N5 C4 C9 0.96(18)
C10 N5 C4 C9 178.82(14)
C3 N5 C4 C5 -178.35(17)
C10 N5 C4 C5 -0.5(3)
C3 N5 C10 C11 88.9(2)
C4 N5 C10 C11 -88.6(2)
C9 C4 C5 C6 0.1(2)
N5 C4 C5 C6 179.36(17)
C4 C5 C6 C7 0.1(3)
C5 C6 C7 C8 0.1(3)
C6 C7 C8 C9 -0.6(3)
N4 C9 C8 C7 -179.17(17)
C4 C9 C8 C7 0.8(2)
N3 N2 C1 N1 0.55(19)
C12 N2 C1 N1 177.64(16)
N3 N2 C1 Pd1 -177.19(15)
C12 N2 C1 Pd1 -0.1(3)
C2 N1 C1 N2 -0.34(18)
N4 N1 C1 N2 -179.86(13)
C2 N1 C1 Pd1 178.11(11)
N4 N1 C1 Pd1 -1.40(18)
C3 Pd1 C1 N2 179.3(2)
N7 Pd1 C1 N2 144.0(8)
N6 Pd1 C1 N2 5.6(2)
C3 Pd1 C1 N1 1.77(12)
N7 Pd1 C1 N1 -33.6(9)
N6 Pd1 C1 N1 -171.95(12)
N2 N3 C2 N1 0.31(19)
C1 N1 C2 N3 0.0(2)
N4 N1 C2 N3 179.41(16)
C1 N2 C12 C13 -98.1(2)
N3 N2 C12 C13 78.8(2)
Pd1 N6 C14 C15 5(6)
Pd1 N7 C16 C17 110(10)
